data_8106885
loop_
_publ_author_name
'Hou, Yimin'
'Zeng, Huahui'
'Wu, Xiangxiang'

_publ_section_title
;
 Crystal structure of triethylammonium
 2&#x2032;-carboxy-[1,1&#x2032;-biphenyl]-2-carboxylate, C20H25NO4
;
_journal_issue 2
_journal_name_full 'Zeitschrift f\"ur Kristallographie - New Crystal Structures'
_journal_page_first 395
_journal_page_last 397
_journal_paper_doi 10.1515/ncrs-2014-9140
_journal_volume 231
_journal_year 2016
_chemical_formula_sum 'C20 H25 N O4'
_chemical_formula_weight 343.41
_space_group_IT_number 2
_space_group_name_Hall '-P 1'
_space_group_name_H-M_alt 'P -1'
_symmetry_cell_setting triclinic
_symmetry_space_group_name_H-M 'P -1'
_atom_sites_solution_hydrogens geom
_atom_sites_solution_primary direct
_atom_sites_solution_secondary difmap
_cell_angle_alpha 80.826(4)
_cell_angle_beta 73.432(4)
_cell_angle_gamma 75.425(4)
_cell_formula_units_Z 2
_cell_length_a 8.3727(6)
_cell_length_b 9.7374(7)
_cell_length_c 12.3559(8)
_cell_measurement_reflns_used 3424
_cell_measurement_temperature 296(2)
_cell_measurement_theta_max 28.29
_cell_measurement_theta_min 2.64
_cell_volume 930.28(11)
_computing_cell_refinement 'Bruker SMART [5]'
_computing_data_collection 'Bruker SMART [5]'
_computing_data_reduction 'Bruker SAINT [5]'
_computing_molecular_graphics 'Bruker SHELXTL [6]'
_computing_publication_material 'Bruker SHELXTL [6]'
_computing_structure_refinement 'Bruker SHELXTL [6]'
_computing_structure_solution 'Bruker SHELXTL [6]'
_diffrn_ambient_temperature 296(2)
_diffrn_measured_fraction_theta_full 0.971
_diffrn_measured_fraction_theta_max 0.971
_diffrn_measurement_device_type 'CCD area detector'
_diffrn_measurement_method 'phi and omega scans'
_diffrn_radiation_monochromator graphite
_diffrn_radiation_source 'fine-focus sealed tube'
_diffrn_radiation_type MoK\a
_diffrn_radiation_wavelength 0.71073
_diffrn_reflns_av_R_equivalents 0.0154
_diffrn_reflns_av_sigmaI/netI 0.0221
_diffrn_reflns_limit_h_max 11
_diffrn_reflns_limit_h_min -11
_diffrn_reflns_limit_k_max 13
_diffrn_reflns_limit_k_min -12
_diffrn_reflns_limit_l_max 16
_diffrn_reflns_limit_l_min -14
_diffrn_reflns_number 9327
_diffrn_reflns_theta_full 28.50
_diffrn_reflns_theta_max 28.50
_diffrn_reflns_theta_min 2.64
_exptl_absorpt_coefficient_mu 0.085
_exptl_absorpt_correction_T_max 0.9899
_exptl_absorpt_correction_T_min 0.9580
_exptl_absorpt_correction_type multi-scan
_exptl_absorpt_process_details SADABS
_exptl_crystal_colour colorless
_exptl_crystal_density_diffrn 1.226
_exptl_crystal_density_method 'not measured'
_exptl_crystal_description block
_exptl_crystal_F_000 368
_exptl_crystal_size_max 0.51
_exptl_crystal_size_mid 0.25
_exptl_crystal_size_min 0.12
_refine_diff_density_max 0.187
_refine_diff_density_min -0.192
_refine_diff_density_rms 0.036
_refine_ls_extinction_method none
_refine_ls_goodness_of_fit_ref 1.052
_refine_ls_hydrogen_treatment mixed
_refine_ls_matrix_type full
_refine_ls_number_parameters 262
_refine_ls_number_reflns 4574
_refine_ls_number_restraints 20
_refine_ls_restrained_S_all 1.051
_refine_ls_R_factor_all 0.0602
_refine_ls_R_factor_gt 0.0454
_refine_ls_shift/su_max 0.000
_refine_ls_shift/su_mean 0.000
_refine_ls_structure_factor_coef Fsqd
_refine_ls_weighting_details 'calc w=1/[\s^2^(Fo^2^)+(0.0682P)^2^+0.1339P] where P=(Fo^2^+2Fc^2^)/3'
_refine_ls_weighting_scheme calc
_refine_ls_wR_factor_gt 0.1253
_refine_ls_wR_factor_ref 0.1374
_reflns_number_gt 3468
_reflns_number_total 4574
_reflns_threshold_expression >2sigma(I)
_cod_data_source_file suppl_ncrs-2014-9140_suppl.cif
_cod_data_source_block 1
_cod_depositor_comments
;
The following automatic conversions were performed:

data item '_exptl_absorpt_correction_type' value 'MULTI-SCAN' was
changed to 'multi-scan' in accordance with the built-in table derived
from the CIF Core dictionary named 'cif_core.dic' version 2.4.5 last
updated on 2014-11-21.

Automatic conversion script
Id: cif_fix_values 8738 2021-04-28 16:35:53Z antanas 
;
_cod_original_sg_symbol_H-M P-1
_cod_database_code 8106885

loop_
_symmetry_equiv_pos_as_xyz
'x, y, z'
'-x, -y, -z'

loop_
_atom_site_label
_atom_site_type_symbol
_atom_site_fract_x
_atom_site_fract_y
_atom_site_fract_z
_atom_site_U_iso_or_equiv
_atom_site_adp_type
_atom_site_occupancy
_atom_site_symmetry_multiplicity
_atom_site_calc_flag
_atom_site_refinement_flags
_atom_site_disorder_assembly
_atom_site_disorder_group
C1 C 0.51408(15) 0.78534(13) 0.18402(10) 0.0370(3) Uani 1 1 d . . .
O1 O 0.23468(13) 0.63993(11) 0.33584(9) 0.0516(3) Uani 1 1 d D . .
H1 H 0.205(2) 0.7328(11) 0.3171(16) 0.077 Uiso 1 1 d D . .
N1 N 0.02905(15) 0.27416(12) 0.31951(10) 0.0437(3) Uani 1 1 d D . .
H1N H 0.054(2) 0.2063(17) 0.2683(14) 0.065 Uiso 1 1 d D . .
C2 C 0.51068(16) 0.69809(13) 0.28596(10) 0.0382(3) Uani 1 1 d . . .
O2 O 0.45567(17) 0.46864(12) 0.35329(12) 0.0746(4) Uani 1 1 d . . .
C3 C 0.61687(18) 0.70550(16) 0.35243(12) 0.0481(3) Uani 1 1 d . . .
H3A H 0.6162 0.6459 0.4192 0.058 Uiso 1 1 calc R . .
O3 O 0.13679(12) 0.90151(11) 0.29988(8) 0.0497(3) Uani 1 1 d . . .
C4 C 0.72326(19) 0.80079(19) 0.31993(14) 0.0569(4) Uani 1 1 d . . .
H4A H 0.7932 0.8057 0.3650 0.068 Uiso 1 1 calc R . .
O4 O 0.09944(14) 1.07755(10) 0.16533(9) 0.0558(3) Uani 1 1 d . . .
C5 C 0.72551(19) 0.88852(19) 0.22043(14) 0.0587(4) Uani 1 1 d . . .
H5A H 0.7956 0.9538 0.1991 0.070 Uiso 1 1 calc R . .
C6 C 0.62406(18) 0.87961(17) 0.15255(12) 0.0508(3) Uani 1 1 d . . .
H6A H 0.6289 0.9374 0.0846 0.061 Uiso 1 1 calc R . .
C7 C 0.39776(18) 0.59210(14) 0.32701(11) 0.0439(3) Uani 1 1 d . . .
C8 C 0.41655(15) 0.77367(13) 0.10250(10) 0.0371(3) Uani 1 1 d . . .
C9 C 0.24991(16) 0.85106(13) 0.10683(10) 0.0370(3) Uani 1 1 d . . .
C10 C 0.17111(19) 0.83835(15) 0.02498(12) 0.0475(3) Uani 1 1 d . . .
H10A H 0.0597 0.8887 0.0286 0.057 Uiso 1 1 calc R . .
C11 C 0.2560(2) 0.75206(16) -0.06155(12) 0.0544(4) Uani 1 1 d . . .
H11A H 0.2017 0.7440 -0.1155 0.065 Uiso 1 1 calc R . .
C12 C 0.4205(2) 0.67838(18) -0.06762(12) 0.0586(4) Uani 1 1 d . . .
H12A H 0.4785 0.6212 -0.1264 0.070 Uiso 1 1 calc R . .
C13 C 0.5005(2) 0.68893(16) 0.01344(12) 0.0518(3) Uani 1 1 d . . .
H13A H 0.6122 0.6386 0.0084 0.062 Uiso 1 1 calc R . .
C14 C 0.15520(16) 0.95117(14) 0.19686(11) 0.0404(3) Uani 1 1 d . . .
C15 C 0.0831(3) 0.4058(2) 0.2562(2) 0.0631(7) Uani 0.782(5) 1 d PU A 1
H15A H 0.0438 0.4806 0.3071 0.076 Uiso 0.782(5) 1 calc PR A 1
H15B H 0.2069 0.3869 0.2338 0.076 Uiso 0.782(5) 1 calc PR A 1
C15' C -0.0650(12) 0.4122(8) 0.2756(7) 0.066(3) Uani 0.218(5) 1 d PU A 2
H15C H -0.0728 0.4850 0.3232 0.079 Uiso 0.218(5) 1 calc PR A 2
H15D H -0.1802 0.4043 0.2809 0.079 Uiso 0.218(5) 1 calc PR A 2
C16 C 0.0184(3) 0.4589(2) 0.15306(18) 0.0810(6) Uani 0.50 1 d P A 1
H16A H 0.0579 0.5438 0.1178 0.122 Uiso 0.50 1 calc PR A 1
H16B H -0.1041 0.4800 0.1743 0.122 Uiso 0.50 1 calc PR A 1
H16C H 0.0600 0.3872 0.1007 0.122 Uiso 0.50 1 calc PR A 1
C16' C 0.0184(3) 0.4589(2) 0.15306(18) 0.0810(6) Uani 0.50 1 d P A 2
H16D H -0.0482 0.5484 0.1296 0.122 Uiso 0.50 1 calc PR A 2
H16E H 0.0244 0.3884 0.1051 0.122 Uiso 0.50 1 calc PR A 2
H16F H 0.1316 0.4695 0.1474 0.122 Uiso 0.50 1 calc PR A 2
C17 C -0.1620(2) 0.3040(2) 0.37101(17) 0.0522(6) Uani 0.786(4) 1 d PU A 1
H17A H -0.1898 0.3640 0.4323 0.063 Uiso 0.786(4) 1 calc PR A 1
H17B H -0.2192 0.3561 0.3139 0.063 Uiso 0.786(4) 1 calc PR A 1
C17' C -0.0649(11) 0.2105(9) 0.4250(6) 0.067(3) Uani 0.214(4) 1 d PU A 2
H17C H -0.0965 0.2766 0.4824 0.080 Uiso 0.214(4) 1 calc PR A 2
H17D H 0.0094 0.1250 0.4499 0.080 Uiso 0.214(4) 1 calc PR A 2
C18 C -0.2276(2) 0.1714(2) 0.41584(17) 0.0710(5) Uani 0.50 1 d P A 1
H18A H -0.3488 0.1961 0.4475 0.106 Uiso 0.50 1 calc PR A 1
H18B H -0.1733 0.1202 0.4736 0.106 Uiso 0.50 1 calc PR A 1
H18C H -0.2029 0.1124 0.3552 0.106 Uiso 0.50 1 calc PR A 1
C18' C -0.2276(2) 0.1714(2) 0.41584(17) 0.0710(5) Uani 0.50 1 d P A 2
H18D H -0.2836 0.1301 0.4882 0.106 Uiso 0.50 1 calc PR A 2
H18E H -0.1973 0.1039 0.3606 0.106 Uiso 0.50 1 calc PR A 2
H18F H -0.3032 0.2557 0.3930 0.106 Uiso 0.50 1 calc PR A 2
C19 C 0.1218(3) 0.2134(3) 0.40990(18) 0.0629(7) Uani 0.785(5) 1 d PU A 1
H19A H 0.0721 0.1368 0.4562 0.076 Uiso 0.785(5) 1 calc PR A 1
H19B H 0.1077 0.2868 0.4586 0.076 Uiso 0.785(5) 1 calc PR A 1
C19' C 0.2019(12) 0.2894(10) 0.3277(10) 0.077(3) Uani 0.215(5) 1 d PU A 2
H19C H 0.2605 0.3306 0.2550 0.092 Uiso 0.215(5) 1 calc PR A 2
H19D H 0.1831 0.3557 0.3833 0.092 Uiso 0.215(5) 1 calc PR A 2
C20 C 0.3130(2) 0.1560(2) 0.35915(19) 0.0743(5) Uani 0.50 1 d P A 1
H20A H 0.3682 0.1192 0.4193 0.111 Uiso 0.50 1 calc PR A 1
H20B H 0.3628 0.2316 0.3136 0.111 Uiso 0.50 1 calc PR A 1
H20C H 0.3275 0.0812 0.3128 0.111 Uiso 0.50 1 calc PR A 1
C20' C 0.3130(2) 0.1560(2) 0.35915(19) 0.0743(5) Uani 0.50 1 d P A 2
H20D H 0.4185 0.1746 0.3628 0.111 Uiso 0.50 1 calc PR A 2
H20E H 0.3357 0.0905 0.3034 0.111 Uiso 0.50 1 calc PR A 2
H20F H 0.2576 0.1153 0.4319 0.111 Uiso 0.50 1 calc PR A 2

loop_
_atom_site_aniso_label
_atom_site_aniso_U_11
_atom_site_aniso_U_22
_atom_site_aniso_U_33
_atom_site_aniso_U_23
_atom_site_aniso_U_13
_atom_site_aniso_U_12
C1 0.0313(6) 0.0388(6) 0.0386(6) -0.0053(5) -0.0072(5) -0.0047(5)
O1 0.0500(6) 0.0457(5) 0.0608(6) 0.0034(5) -0.0131(5) -0.0198(5)
N1 0.0468(6) 0.0399(6) 0.0467(6) -0.0072(5) -0.0151(5) -0.0080(5)
C2 0.0367(6) 0.0356(6) 0.0401(6) -0.0057(5) -0.0092(5) -0.0036(5)
O2 0.0843(9) 0.0383(6) 0.1035(10) 0.0131(6) -0.0390(8) -0.0129(6)
C3 0.0466(7) 0.0514(8) 0.0463(7) -0.0028(6) -0.0176(6) -0.0055(6)
O3 0.0504(5) 0.0484(6) 0.0448(5) -0.0097(4) -0.0085(4) -0.0019(4)
C4 0.0471(8) 0.0712(10) 0.0619(9) -0.0093(8) -0.0249(7) -0.0155(7)
O4 0.0655(7) 0.0390(5) 0.0619(6) -0.0107(4) -0.0253(5) 0.0044(5)
C5 0.0458(8) 0.0709(10) 0.0665(9) -0.0024(8) -0.0148(7) -0.0274(7)
C6 0.0449(7) 0.0589(9) 0.0492(8) 0.0055(6) -0.0109(6) -0.0204(7)
C7 0.0542(8) 0.0366(7) 0.0430(7) -0.0007(5) -0.0161(6) -0.0113(6)
C8 0.0400(6) 0.0353(6) 0.0351(6) -0.0023(5) -0.0085(5) -0.0085(5)
C9 0.0409(6) 0.0317(6) 0.0398(6) -0.0018(5) -0.0128(5) -0.0088(5)
C10 0.0543(8) 0.0423(7) 0.0523(8) -0.0013(6) -0.0257(7) -0.0100(6)
C11 0.0790(11) 0.0510(8) 0.0449(7) -0.0034(6) -0.0282(7) -0.0219(8)
C12 0.0774(11) 0.0568(9) 0.0415(7) -0.0168(6) -0.0093(7) -0.0137(8)
C13 0.0501(8) 0.0534(8) 0.0459(7) -0.0127(6) -0.0063(6) -0.0027(6)
C14 0.0358(6) 0.0387(7) 0.0499(7) -0.0088(5) -0.0160(5) -0.0056(5)
C15 0.0676(15) 0.0470(11) 0.0826(15) -0.0005(10) -0.0250(12) -0.0236(10)
C15' 0.079(6) 0.046(4) 0.062(5) -0.006(3) -0.011(4) 0.001(4)
C16 0.0886(14) 0.0700(12) 0.0803(12) 0.0254(10) -0.0252(11) -0.0259(10)
C16' 0.0886(14) 0.0700(12) 0.0803(12) 0.0254(10) -0.0252(11) -0.0259(10)
C17 0.0458(10) 0.0525(11) 0.0527(11) -0.0113(8) -0.0099(8) 0.0004(8)
C17' 0.081(6) 0.060(5) 0.049(4) -0.005(3) -0.002(4) -0.011(4)
C18 0.0541(9) 0.0714(11) 0.0775(11) -0.0032(9) -0.0007(8) -0.0169(8)
C18' 0.0541(9) 0.0714(11) 0.0775(11) -0.0032(9) -0.0007(8) -0.0169(8)
C19 0.0619(13) 0.0720(15) 0.0584(13) -0.0078(10) -0.0301(10) -0.0030(11)
C19' 0.071(5) 0.061(5) 0.112(8) -0.011(5) -0.037(5) -0.021(4)
C20 0.0585(10) 0.0714(12) 0.1046(14) -0.0052(10) -0.0409(10) -0.0142(9)
C20' 0.0585(10) 0.0714(12) 0.1046(14) -0.0052(10) -0.0409(10) -0.0142(9)

loop_
_atom_type_symbol
_atom_type_description
_atom_type_scat_dispersion_real
_atom_type_scat_dispersion_imag
_atom_type_scat_source
C C 0.0033 0.0016 'International Tables Vol C Tables 4.2.6.8 and 6.1.1.4'
H H 0.0000 0.0000 'International Tables Vol C Tables 4.2.6.8 and 6.1.1.4'
N N 0.0061 0.0033 'International Tables Vol C Tables 4.2.6.8 and 6.1.1.4'
O O 0.0106 0.0060 'International Tables Vol C Tables 4.2.6.8 and 6.1.1.4'

loop_
_geom_angle_atom_site_label_1
_geom_angle_atom_site_label_2
_geom_angle_atom_site_label_3
_geom_angle
_geom_angle_site_symmetry_1
_geom_angle_site_symmetry_3
C6 C1 C2 118.36(12) . .
C6 C1 C8 118.36(11) . .
C2 C1 C8 123.07(11) . .
C7 O1 H1 114.4(13) . .
C17' N1 C15' 114.8(5) . .
C17' N1 C15 146.5(4) . .
C15' N1 C15 46.8(4) . .
C17' N1 C19 62.3(4) . .
C15' N1 C19 140.3(4) . .
C15 N1 C19 111.57(15) . .
C17' N1 C17 51.7(4) . .
C15' N1 C17 65.8(4) . .
C15 N1 C17 110.71(14) . .
C19 N1 C17 110.21(14) . .
C17' N1 C19' 111.7(6) . .
C15' N1 C19' 110.0(5) . .
C15 N1 C19' 65.5(4) . .
C19 N1 C19' 50.3(4) . .
C17 N1 C19' 146.5(4) . .
C17' N1 H1N 104.4(11) . .
C15' N1 H1N 110.2(12) . .
C15 N1 H1N 108.4(11) . .
C19 N1 H1N 108.4(11) . .
C17 N1 H1N 107.3(11) . .
C19' N1 H1N 105.1(12) . .
C3 C2 C1 119.96(12) . .
C3 C2 C7 117.53(11) . .
C1 C2 C7 122.50(11) . .
C4 C3 C2 120.52(13) . .
C4 C3 H3A 119.7 . .
C2 C3 H3A 119.7 . .
C5 C4 C3 119.84(13) . .
C5 C4 H4A 120.1 . .
C3 C4 H4A 120.1 . .
C6 C5 C4 120.13(14) . .
C6 C5 H5A 119.9 . .
C4 C5 H5A 119.9 . .
C5 C6 C1 121.16(13) . .
C5 C6 H6A 119.4 . .
C1 C6 H6A 119.4 . .
O2 C7 O1 121.55(13) . .
O2 C7 C2 121.10(13) . .
O1 C7 C2 117.32(11) . .
C13 C8 C9 118.44(12) . .
C13 C8 C1 118.12(11) . .
C9 C8 C1 123.29(11) . .
C10 C9 C8 119.59(12) . .
C10 C9 C14 119.10(11) . .
C8 C9 C14 121.29(11) . .
C11 C10 C9 120.91(13) . .
C11 C10 H10A 119.5 . .
C9 C10 H10A 119.5 . .
C12 C11 C10 119.77(13) . .
C12 C11 H11A 120.1 . .
C10 C11 H11A 120.1 . .
C11 C12 C13 120.14(14) . .
C11 C12 H12A 119.9 . .
C13 C12 H12A 119.9 . .
C12 C13 C8 121.13(14) . .
C12 C13 H13A 119.4 . .
C8 C13 H13A 119.4 . .
O4 C14 O3 124.05(12) . .
O4 C14 C9 117.81(12) . .
O3 C14 C9 118.14(11) . .
C16 C15 N1 114.67(16) . .
C16 C15 H15A 108.6 . .
N1 C15 H15A 108.6 . .
C16 C15 H15B 108.6 . .
N1 C15 H15B 108.6 . .
H15A C15 H15B 107.6 . .
N1 C15' H15C 108.9 . .
N1 C15' H15D 108.9 . .
H15C C15' H15D 107.7 . .
C15 C16 H16A 109.5 . .
C15 C16 H16B 109.5 . .
H16A C16 H16B 109.5 . .
C15 C16 H16C 109.5 . .
H16A C16 H16C 109.5 . .
H16B C16 H16C 109.5 . .
C18 C17 N1 112.84(14) . .
C18 C17 H17A 109.0 . .
N1 C17 H17A 109.0 . .
C18 C17 H17B 109.0 . .
N1 C17 H17B 109.0 . .
H17A C17 H17B 107.8 . .
N1 C17' H17C 108.8 . .
N1 C17' H17D 108.8 . .
H17C C17' H17D 107.7 . .
C17 C18 H18A 109.5 . .
C17 C18 H18B 109.5 . .
H18A C18 H18B 109.5 . .
C17 C18 H18C 109.5 . .
H18A C18 H18C 109.5 . .
H18B C18 H18C 109.5 . .
N1 C19 C20 111.81(17) . .
N1 C19 H19A 109.3 . .
C20 C19 H19A 109.3 . .
N1 C19 H19B 109.3 . .
C20 C19 H19B 109.3 . .
H19A C19 H19B 107.9 . .
N1 C19' H19C 108.6 . .
N1 C19' H19D 108.6 . .
H19C C19' H19D 107.6 . .
C19 C20 H20A 109.5 . .
C19 C20 H20B 109.5 . .
H20A C20 H20B 109.5 . .
C19 C20 H20C 109.5 . .
H20A C20 H20C 109.5 . .
H20B C20 H20C 109.5 . .

loop_
_geom_bond_atom_site_label_1
_geom_bond_atom_site_label_2
_geom_bond_distance
_geom_bond_site_symmetry_2
C1 C6 1.3961(18) .
C1 C2 1.3998(17) .
C1 C8 1.4988(17) .
O1 C7 1.3055(17) .
O1 H1 0.887(9) .
N1 C17' 1.451(7) .
N1 C15' 1.483(8) .
N1 C15 1.493(2) .
N1 C19 1.501(2) .
N1 C17 1.514(2) .
N1 C19' 1.524(8) .
N1 H1N 0.932(14) .
C2 C3 1.3921(18) .
C2 C7 1.5056(18) .
O2 C7 1.2074(17) .
C3 C4 1.382(2) .
C3 H3A 0.9300 .
O3 C14 1.2678(16) .
C4 C5 1.379(2) .
C4 H4A 0.9300 .
O4 C14 1.2433(16) .
C5 C6 1.378(2) .
C5 H5A 0.9300 .
C6 H6A 0.9300 .
C8 C13 1.3937(19) .
C8 C9 1.3995(17) .
C9 C10 1.3911(18) .
C9 C14 1.5066(18) .
C10 C11 1.381(2) .
C10 H10A 0.9300 .
C11 C12 1.371(2) .
C11 H11A 0.9300 .
C12 C13 1.383(2) .
C12 H12A 0.9300 .
C13 H13A 0.9300 .
C15 C16 1.493(3) .
C15 H15A 0.9700 .
C15 H15B 0.9700 .
C15' H15C 0.9700 .
C15' H15D 0.9700 .
C16 H16A 0.9600 .
C16 H16B 0.9600 .
C16 H16C 0.9600 .
C17 C18 1.494(3) .
C17 H17A 0.9700 .
C17 H17B 0.9700 .
C17' H17C 0.9700 .
C17' H17D 0.9700 .
C18 H18A 0.9600 .
C18 H18B 0.9600 .
C18 H18C 0.9600 .
C19 C20 1.535(3) .
C19 H19A 0.9700 .
C19 H19B 0.9700 .
C19' H19C 0.9700 .
C19' H19D 0.9700 .
C20 H20A 0.9600 .
C20 H20B 0.9600 .
C20 H20C 0.9600 .

loop_
_geom_torsion_atom_site_label_1
_geom_torsion_atom_site_label_2
_geom_torsion_atom_site_label_3
_geom_torsion_atom_site_label_4
_geom_torsion
_geom_torsion_site_symmetry_1
_geom_torsion_site_symmetry_2
_geom_torsion_site_symmetry_3
_geom_torsion_site_symmetry_4
C6 C1 C2 C3 -0.77(19) . . . .
C8 C1 C2 C3 173.89(12) . . . .
C6 C1 C2 C7 -179.49(13) . . . .
C8 C1 C2 C7 -4.83(19) . . . .
C1 C2 C3 C4 1.5(2) . . . .
C7 C2 C3 C4 -179.76(14) . . . .
C2 C3 C4 C5 -0.5(2) . . . .
C3 C4 C5 C6 -1.1(3) . . . .
C4 C5 C6 C1 1.8(3) . . . .
C2 C1 C6 C5 -0.8(2) . . . .
C8 C1 C6 C5 -175.76(14) . . . .
C3 C2 C7 O2 -51.51(19) . . . .
C1 C2 C7 O2 127.23(15) . . . .
C3 C2 C7 O1 126.70(14) . . . .
C1 C2 C7 O1 -54.56(17) . . . .
C6 C1 C8 C13 80.56(16) . . . .
C2 C1 C8 C13 -94.10(15) . . . .
C6 C1 C8 C9 -94.88(15) . . . .
C2 C1 C8 C9 90.46(16) . . . .
C13 C8 C9 C10 1.91(18) . . . .
C1 C8 C9 C10 177.34(11) . . . .
C13 C8 C9 C14 -176.50(12) . . . .
C1 C8 C9 C14 -1.07(18) . . . .
C8 C9 C10 C11 -1.0(2) . . . .
C14 C9 C10 C11 177.45(12) . . . .
C9 C10 C11 C12 -0.4(2) . . . .
C10 C11 C12 C13 0.8(2) . . . .
C11 C12 C13 C8 0.1(2) . . . .
C9 C8 C13 C12 -1.5(2) . . . .
C1 C8 C13 C12 -177.16(13) . . . .
C10 C9 C14 O4 -54.85(17) . . . .
C8 C9 C14 O4 123.57(13) . . . .
C10 C9 C14 O3 124.95(13) . . . .
C8 C9 C14 O3 -56.63(16) . . . .
C17' N1 C15 C16 -117.5(7) . . . .
C15' N1 C15 C16 -49.7(5) . . . .
C19 N1 C15 C16 170.41(19) . . . .
C17 N1 C15 C16 -66.5(2) . . . .
C19' N1 C15 C16 149.7(5) . . . .
C17' N1 C17 C18 -44.2(5) . . . .
C15' N1 C17 C18 155.6(4) . . . .
C15 N1 C17 C18 168.89(16) . . . .
C19 N1 C17 C18 -67.2(2) . . . .
C19' N1 C17 C18 -114.5(7) . . . .
C17' N1 C19 C20 149.2(4) . . . .
C15' N1 C19 C20 -114.6(6) . . . .
C15 N1 C19 C20 -67.2(2) . . . .
C17 N1 C19 C20 169.39(16) . . . .
C19' N1 C19 C20 -42.4(5) . . . .
